data_7217209
loop_
_publ_author_name
'Vasylyeva, Vera'
'Nayak, Susanta K.'
'Terraneo, Giancarlo'
'Cavallo, Gabriella'
'Metrangolo, Pierangelo'
'Resnati, Giuseppe'

_publ_section_title
;
 Orthogonal halogen and hydrogen bonds involving a peptide bond model
;
_journal_issue 35
_journal_name_full CrystEngComm
_journal_page_first 8102
_journal_paper_doi 10.1039/C4CE01514B
_journal_volume 16
_journal_year 2014
_chemical_formula_sum 'C3 H7 N O'
_chemical_formula_weight 73.10
_chemical_melting_point 292(2)
_chemical_name_systematic
;
N-methylacetamide
;
_space_group_IT_number 62
_symmetry_cell_setting orthorhombic
_symmetry_Int_Tables_number 62
_symmetry_space_group_name_Hall '-P 2ac 2n'
_symmetry_space_group_name_H-M 'P n m a'
_atom_sites_solution_hydrogens geom
_atom_sites_solution_primary direct
_atom_sites_solution_secondary difmap
_audit_creation_method SHELXL-97
_cell_angle_alpha 90.00
_cell_angle_beta 90.00
_cell_angle_gamma 90.00
_cell_formula_units_Z 4
_cell_length_a 9.6481(12)
_cell_length_b 6.3391(8)
_cell_length_c 7.1825(9)
_cell_measurement_reflns_used 450
_cell_measurement_temperature 100(2)
_cell_measurement_theta_max 27.0
_cell_measurement_theta_min 0.98
_cell_volume 439.28(10)
_computing_cell_refinement 'Bruker SMART'
_computing_data_collection 'Bruker SMART'
_computing_data_reduction 'Bruker SHELXTL'
_computing_molecular_graphics 'Bruker SHELXTL'
_computing_publication_material 'Bruker SHELXTL'
_computing_structure_refinement 'SHELXL-97 (Sheldrick, 2008)'
_computing_structure_solution 'SHELXS-97 (Sheldrick, 2008)'
_diffrn_ambient_temperature 100(2)
_diffrn_measured_fraction_theta_full 1.000
_diffrn_measured_fraction_theta_max 1.000
_diffrn_measurement_device_type 'CCD area detector'
_diffrn_measurement_method 'phi and omega scans'
_diffrn_radiation_monochromator graphite
_diffrn_radiation_source 'fine-focus sealed tube'
_diffrn_radiation_type MoK\a
_diffrn_radiation_wavelength 0.71073
_diffrn_reflns_av_R_equivalents 0.0424
_diffrn_reflns_av_sigmaI/netI 0.0159
_diffrn_reflns_limit_h_max 11
_diffrn_reflns_limit_h_min -11
_diffrn_reflns_limit_k_max 7
_diffrn_reflns_limit_k_min -7
_diffrn_reflns_limit_l_max 8
_diffrn_reflns_limit_l_min -8
_diffrn_reflns_number 8597
_diffrn_reflns_theta_full 25.98
_diffrn_reflns_theta_max 25.98
_diffrn_reflns_theta_min 3.54
_exptl_absorpt_coefficient_mu 0.083
_exptl_absorpt_correction_T_max 0.9836
_exptl_absorpt_correction_T_min 0.9836
_exptl_absorpt_correction_type multi-scan
_exptl_absorpt_process_details SADABS
_exptl_crystal_colour colorless
_exptl_crystal_density_diffrn 1.105
_exptl_crystal_density_method 'not measured'
_exptl_crystal_description capillary
_exptl_crystal_F_000 160
_exptl_crystal_size_max 0.20
_exptl_crystal_size_mid 0.20
_exptl_crystal_size_min 0.20
_refine_diff_density_max 0.760
_refine_diff_density_min -0.261
_refine_diff_density_rms 0.050
_refine_ls_extinction_method none
_refine_ls_goodness_of_fit_ref 1.073
_refine_ls_hydrogen_treatment constr
_refine_ls_matrix_type full
_refine_ls_number_parameters 33
_refine_ls_number_reflns 471
_refine_ls_number_restraints 0
_refine_ls_restrained_S_all 1.073
_refine_ls_R_factor_all 0.0546
_refine_ls_R_factor_gt 0.0471
_refine_ls_shift/su_max 0.000
_refine_ls_shift/su_mean 0.000
_refine_ls_structure_factor_coef Fsqd
_refine_ls_weighting_details 'calc w=1/[\s^2^(Fo^2^)+(0.0660P)^2^+0.3456P] where P=(Fo^2^+2Fc^2^)/3'
_refine_ls_weighting_scheme calc
_refine_ls_wR_factor_gt 0.1305
_refine_ls_wR_factor_ref 0.1344
_reflns_number_gt 412
_reflns_number_total 471
_reflns_threshold_expression >2\s(I)
_cod_data_source_file c4ce01514b2.cif
_cod_data_source_block NMA
_cod_depositor_comments
;
The following automatic conversions were performed:

'_symmetry_cell_setting' value 'Orthorhombic' changed to
'orthorhombic' according to
/usr/data/users/saulius/crontab/automatic-downloads/rss-feeds/RSC/lib/dictionaries/cif_core.dic
dictionary named 'cif_core.dic' version 2.4.2 from
2011-04-26.

'_exptl_absorpt_correction_type' value 'MULTI-SCAN'
changed to 'multi-scan' according to
/usr/data/users/saulius/crontab/automatic-downloads/rss-feeds/RSC/lib/dictionaries/cif_core.dic
dictionary named 'cif_core.dic' version 2.4.2 from
2011-04-26.

'_refine_ls_hydrogen_treatment' value 'CONSTR' changed
to 'constr' according to
/usr/data/users/saulius/crontab/automatic-downloads/rss-feeds/RSC/lib/dictionaries/cif_core.dic
dictionary named 'cif_core.dic' version 2.4.2 from 2011-04-26.

Automatic conversion script
Id: cif_fix_values 2281 2013-09-26 08:29:07Z andrius 

 Adding full bibliography for 7217203--7217209.cif.
;
_cod_database_code 7217209

loop_
_symmetry_equiv_pos_as_xyz
'x, y, z'
'-x+1/2, -y, z+1/2'
'-x, y+1/2, -z'
'x+1/2, -y+1/2, -z+1/2'
'-x, -y, -z'
'x-1/2, y, -z-1/2'
'x, -y-1/2, z'
'-x-1/2, y-1/2, z-1/2'

loop_
_atom_site_label
_atom_site_type_symbol
_atom_site_fract_x
_atom_site_fract_y
_atom_site_fract_z
_atom_site_U_iso_or_equiv
_atom_site_adp_type
_atom_site_occupancy
_atom_site_symmetry_multiplicity
_atom_site_calc_flag
_atom_site_refinement_flags
O1 O 0.78695(16) 0.7500 0.2083(2) 0.0276(5) Uani 1 2 d S
N1 N 0.5595(2) 0.7500 0.1439(3) 0.0259(6) Uani 1 2 d S
H1 H 0.4739 0.7500 0.1866 0.031 Uiso 1 2 calc SR
C3 C 0.5834(3) 0.7500 -0.0551(3) 0.0267(6) Uani 1 2 d S
H3A H 0.6493 0.8619 -0.0868 0.040 Uiso 0.50 1 calc PR
H3B H 0.4956 0.7749 -0.1202 0.040 Uiso 0.50 1 calc PR
H3C H 0.6214 0.6132 -0.0929 0.040 Uiso 0.50 1 calc PR
C1 C 0.6268(3) 0.7500 0.4679(3) 0.0271(6) Uani 1 2 d S
H1A H 0.6780 0.8623 0.5316 0.041 Uiso 0.50 1 calc PR
H1B H 0.6511 0.6134 0.5228 0.041 Uiso 0.50 1 calc PR
H1C H 0.5270 0.7744 0.4818 0.041 Uiso 0.50 1 calc PR
C2 C 0.6643(2) 0.7500 0.2625(4) 0.0246(6) Uani 1 2 d S

loop_
_atom_site_aniso_label
_atom_site_aniso_U_11
_atom_site_aniso_U_22
_atom_site_aniso_U_33
_atom_site_aniso_U_23
_atom_site_aniso_U_13
_atom_site_aniso_U_12
O1 0.0120(9) 0.0389(10) 0.0321(10) 0.000 -0.0002(6) 0.000
N1 0.0180(10) 0.0315(12) 0.0283(12) 0.000 0.0006(8) 0.000
C3 0.0271(13) 0.0290(13) 0.0241(13) 0.000 0.0002(9) 0.000
C1 0.0259(13) 0.0291(13) 0.0263(14) 0.000 -0.0017(9) 0.000
C2 0.0228(13) 0.0174(11) 0.0337(14) 0.000 -0.0009(10) 0.000

loop_
_atom_type_symbol
_atom_type_description
_atom_type_scat_dispersion_real
_atom_type_scat_dispersion_imag
_atom_type_scat_source
C C 0.0033 0.0016 'International Tables Vol C Tables 4.2.6.8 and 6.1.1.4'
H H 0.0000 0.0000 'International Tables Vol C Tables 4.2.6.8 and 6.1.1.4'
N N 0.0061 0.0033 'International Tables Vol C Tables 4.2.6.8 and 6.1.1.4'
O O 0.0106 0.0060 'International Tables Vol C Tables 4.2.6.8 and 6.1.1.4'

loop_
_geom_angle_atom_site_label_1
_geom_angle_atom_site_label_2
_geom_angle_atom_site_label_3
_geom_angle
C2 N1 C3 120.9(2)
C2 N1 H1 119.5
C3 N1 H1 119.5
N1 C3 H3A 109.5
N1 C3 H3B 109.5
H3A C3 H3B 109.5
N1 C3 H3C 109.5
H3A C3 H3C 109.5
H3B C3 H3C 109.5
C2 C1 H1A 109.5
C2 C1 H1B 109.5
H1A C1 H1B 109.5
C2 C1 H1C 109.5
H1A C1 H1C 109.5
H1B C1 H1C 109.5
O1 C2 N1 121.7(2)
O1 C2 C1 122.0(2)
N1 C2 C1 116.3(2)

loop_
_geom_bond_atom_site_label_1
_geom_bond_atom_site_label_2
_geom_bond_distance
O1 C2 1.246(3)
N1 C2 1.323(3)
N1 C3 1.448(3)
N1 H1 0.8800
C3 H3A 0.9800
C3 H3B 0.9800
C3 H3C 0.9800
C1 C2 1.519(3)
C1 H1A 0.9800
C1 H1B 0.9800
C1 H1C 0.9800

loop_
_geom_torsion_atom_site_label_1
_geom_torsion_atom_site_label_2
_geom_torsion_atom_site_label_3
_geom_torsion_atom_site_label_4
_geom_torsion
C3 N1 C2 O1 0.000(1)
C3 N1 C2 C1 180.0
